data_2210976
loop_
_publ_author_name
'Tershansy, Meredith A.'
'Goforth, Andrea M.'
'Smith, Mark D.'
'Peterson Jr, LeRoy'
'Loye, Hans-Conrad zur'

_publ_section_title
;
 Di-\m-iodo-bis[diiodo(1,10-phenanthroline)bismuth(III)]
;
_journal_coeditor_code ER2013
_journal_issue 11
_journal_name_full 'Acta Crystallographica Section E'
_journal_page_first m2987
_journal_page_last m2989
_journal_paper_doi 10.1107/S1600536806041997
_journal_volume 62
_journal_year 2006
_chemical_formula_iupac '[Bi2 I6 (C12 H8 N2)2]'
_chemical_formula_moiety 'C24 H16 Bi2 I6 N4'
_chemical_formula_sum 'C24 H16 Bi2 I6 N4'
_chemical_formula_weight 1539.77
_chemical_name_systematic
;
Di-\m-iodo-bis[diiodobis(1,10-phenanthroline)bismuth(III)]
;
_space_group_IT_number 14
_symmetry_cell_setting monoclinic
_symmetry_space_group_name_Hall '-P 2yn'
_symmetry_space_group_name_H-M 'P 1 21/n 1'
_atom_sites_solution_hydrogens geom
_atom_sites_solution_primary direct
_atom_sites_solution_secondary difmap
_cell_angle_alpha 90.00
_cell_angle_beta 105.6740(10)
_cell_angle_gamma 90.00
_cell_formula_units_Z 2
_cell_length_a 11.4058(6)
_cell_length_b 11.0804(6)
_cell_length_c 13.5775(7)
_cell_measurement_reflns_used 5952
_cell_measurement_temperature 150.0(10)
_cell_measurement_theta_max 26.374
_cell_measurement_theta_min 2.410
_cell_volume 1652.13(15)
_computing_cell_refinement 'SAINT-Plus (Bruker, 2001)'
_computing_data_collection 'SMART (Bruker, 2001)'
_computing_data_reduction SAINT-Plus
_computing_molecular_graphics 'SHELXTL (Sheldrick, 2000)'
_computing_publication_material SHELXTL
_computing_structure_refinement 'SHELXL97 (Sheldrick, 1997)'
_computing_structure_solution 'SHELXS97 (Sheldrick, 1997)'
_diffrn_ambient_temperature 150.0(10)
_diffrn_detector_area_resol_mean 12
_diffrn_measured_fraction_theta_full 0.999
_diffrn_measured_fraction_theta_max 0.999
_diffrn_measurement_device_type 'Bruker SMART APEX CCD'
_diffrn_measurement_method \w
_diffrn_radiation_monochromator graphite
_diffrn_radiation_source 'fine-focus sealed tube'
_diffrn_radiation_type MoK\a
_diffrn_radiation_wavelength 0.71073
_diffrn_reflns_av_R_equivalents 0.0274
_diffrn_reflns_av_sigmaI/netI 0.0196
_diffrn_reflns_limit_h_max 14
_diffrn_reflns_limit_h_min -14
_diffrn_reflns_limit_k_max 13
_diffrn_reflns_limit_k_min -13
_diffrn_reflns_limit_l_max 16
_diffrn_reflns_limit_l_min -16
_diffrn_reflns_number 17846
_diffrn_reflns_theta_full 26.37
_diffrn_reflns_theta_max 26.37
_diffrn_reflns_theta_min 2.07
_diffrn_standards_number 0
_exptl_absorpt_coefficient_mu 16.263
_exptl_absorpt_correction_T_max 0.2000
_exptl_absorpt_correction_T_min 0.1327
_exptl_absorpt_correction_type multi-scan
_exptl_absorpt_process_details '(SADABS; Sheldrick, 2002)'
_exptl_crystal_colour yellow--orange
_exptl_crystal_density_diffrn 3.095
_exptl_crystal_density_method 'not measured'
_exptl_crystal_description block
_exptl_crystal_F_000 1344
_exptl_crystal_size_max 0.16
_exptl_crystal_size_mid 0.12
_exptl_crystal_size_min 0.10
_refine_diff_density_max 0.730
_refine_diff_density_min -0.698
_refine_ls_extinction_method none
_refine_ls_goodness_of_fit_ref 1.119
_refine_ls_hydrogen_treatment constr
_refine_ls_matrix_type full
_refine_ls_number_parameters 163
_refine_ls_number_reflns 3370
_refine_ls_number_restraints 0
_refine_ls_restrained_S_all 1.119
_refine_ls_R_factor_all 0.0188
_refine_ls_R_factor_gt 0.0181
_refine_ls_shift/su_max 0.001
_refine_ls_shift/su_mean 0.000
_refine_ls_structure_factor_coef Fsqd
_refine_ls_weighting_details 'calc w=1/[\s^2^(Fo^2^)+(0.0214P)^2^+1.7672P] where P=(Fo^2^+2Fc^2^)/3'
_refine_ls_weighting_scheme calc
_refine_ls_wR_factor_gt 0.0439
_refine_ls_wR_factor_ref 0.0442
_reflns_number_gt 3278
_reflns_number_total 3370
_reflns_threshold_expression I>2\s(I)
_cod_data_source_file er2013.cif
_cod_data_source_block I
_cod_depositor_comments
;
The following automatic conversions were performed:
'_symmetry_cell_setting' value 'Monoclinic' changed to 'monoclinic'
according to '/home/saulius/struct/CIF-dictionaries/cif_core.dic'
dictionary named 'cif_core.dic' version 2.4.1 from 2010-06-29.

Automatic conversion script
Id: cif_fix_enum 1527 2010-12-29 10:47:43Z saulius 

The following automatic conversions were performed:

'_symmetry_cell_setting' value 'Monoclinic' changed to 'monoclinic'
according to /home/saulius/struct/CIF-dictionaries/cif_core.dic
dictionary named 'cif_core.dic' version 2.4.1 from 2010-06-29.

Automatic conversion script
Id: cif_fix_values 1715 2011-07-08 13:25:40Z adriana 
;
_cod_original_sg_symbol_H-M 'P 21/n'
_cod_database_code 2210976
_cod_database_fobs_code 2210976

loop_
_symmetry_equiv_pos_as_xyz
'x, y, z'
'-x+1/2, y+1/2, -z+1/2'
'-x, -y, -z'
'x-1/2, -y-1/2, z-1/2'

loop_
_atom_site_type_symbol
_atom_site_label
_atom_site_fract_x
_atom_site_fract_y
_atom_site_fract_z
_atom_site_U_iso_or_equiv
_atom_site_adp_type
_atom_site_calc_flag
_atom_site_refinement_flags
_atom_site_occupancy
Bi Bi1 0.327118(12) 0.463186(12) 0.536941(11) 0.01801(5) Uani d . 1
I I1 0.22124(3) 0.48478(3) 0.70626(2) 0.03277(8) Uani d . 1
I I2 0.16278(2) 0.63222(2) 0.39782(2) 0.02719(7) Uani d . 1
I I3 0.55575(2) 0.62289(2) 0.64912(2) 0.02577(7) Uani d . 1
C C1 0.5325(4) 0.2416(4) 0.6558(3) 0.0267(9) Uani d . 1
H H1 0.5810 0.3100 0.6822 0.032 Uiso calc R 1
C C2 0.5829(4) 0.1272(4) 0.6773(3) 0.0310(10) Uani d . 1
H H2 0.6644 0.1182 0.7181 0.037 Uiso calc R 1
C C3 0.5143(4) 0.0272(4) 0.6391(3) 0.0289(9) Uani d . 1
H H3 0.5477 -0.0514 0.6539 0.035 Uiso calc R 1
C C4 0.3944(4) 0.0420(3) 0.5781(3) 0.0231(8) Uani d . 1
C C5 0.3170(4) -0.0582(4) 0.5350(3) 0.0273(9) Uani d . 1
H H5 0.3474 -0.1382 0.5469 0.033 Uiso calc R 1
C C6 0.2024(4) -0.0398(3) 0.4784(3) 0.0289(9) Uani d . 1
H H6 0.1528 -0.1071 0.4504 0.035 Uiso calc R 1
C C7 0.1534(4) 0.0802(4) 0.4592(3) 0.0225(8) Uani d . 1
C C8 0.0323(4) 0.1016(4) 0.4032(3) 0.0266(9) Uani d . 1
H H8 -0.0197 0.0360 0.3753 0.032 Uiso calc R 1
C C9 -0.0104(4) 0.2177(4) 0.3891(3) 0.0271(9) Uani d . 1
H H9 -0.0928 0.2332 0.3533 0.033 Uiso calc R 1
C C10 0.0687(3) 0.3127(4) 0.4279(3) 0.0237(8) Uani d . 1
H H10 0.0391 0.3931 0.4167 0.028 Uiso calc R 1
C C11 0.2272(3) 0.1803(3) 0.4981(3) 0.0197(8) Uani d . 1
C C12 0.3500(4) 0.1608(4) 0.5603(3) 0.0214(8) Uani d . 1
N N1 0.4183(3) 0.2586(3) 0.5994(2) 0.0217(7) Uani d . 1
N N2 0.1843(3) 0.2947(3) 0.4800(2) 0.0208(7) Uani d . 1

loop_
_atom_site_aniso_label
_atom_site_aniso_U_11
_atom_site_aniso_U_22
_atom_site_aniso_U_33
_atom_site_aniso_U_12
_atom_site_aniso_U_13
_atom_site_aniso_U_23
Bi1 0.01593(8) 0.01762(8) 0.01928(8) -0.00117(5) 0.00268(6) -0.00118(5)
I1 0.02365(14) 0.05331(19) 0.02198(15) 0.00947(12) 0.00728(11) 0.00309(12)
I2 0.03038(15) 0.01849(13) 0.02799(15) 0.00128(10) -0.00018(11) 0.00075(10)
I3 0.02165(13) 0.03037(14) 0.02407(14) -0.00512(10) 0.00409(11) -0.00823(10)
C1 0.023(2) 0.035(2) 0.022(2) 0.0018(17) 0.0048(16) 0.0038(17)
C2 0.025(2) 0.043(3) 0.024(2) 0.0100(19) 0.0051(18) 0.0074(19)
C3 0.033(2) 0.030(2) 0.025(2) 0.0127(18) 0.0105(19) 0.0084(17)
C4 0.029(2) 0.023(2) 0.021(2) 0.0069(16) 0.0132(17) 0.0048(15)
C5 0.036(3) 0.0200(19) 0.028(2) 0.0051(17) 0.0120(19) 0.0025(16)
C6 0.038(2) 0.018(2) 0.033(2) -0.0050(17) 0.015(2) -0.0057(17)
C7 0.029(2) 0.0192(19) 0.021(2) -0.0013(16) 0.0107(17) -0.0011(15)
C8 0.024(2) 0.029(2) 0.027(2) -0.0108(17) 0.0074(17) -0.0066(17)
C9 0.0162(19) 0.032(2) 0.030(2) -0.0049(16) 0.0004(16) 0.0010(18)
C10 0.0167(18) 0.0249(19) 0.027(2) -0.0013(15) 0.0019(16) 0.0012(17)
C11 0.0213(19) 0.0223(19) 0.0166(18) -0.0016(15) 0.0072(15) -0.0001(15)
C12 0.0214(19) 0.025(2) 0.0188(19) 0.0029(15) 0.0071(15) 0.0033(16)
N1 0.0170(16) 0.0263(17) 0.0213(17) 0.0004(13) 0.0043(13) 0.0016(14)
N2 0.0185(16) 0.0204(16) 0.0220(17) -0.0021(12) 0.0033(13) -0.0017(13)

loop_
_atom_type_symbol
_atom_type_description
_atom_type_scat_dispersion_real
_atom_type_scat_dispersion_imag
_atom_type_scat_source
C C 0.0033 0.0016 'International Tables Vol C Tables 4.2.6.8 and 6.1.1.4'
H H 0.0000 0.0000 'International Tables Vol C Tables 4.2.6.8 and 6.1.1.4'
N N 0.0061 0.0033 'International Tables Vol C Tables 4.2.6.8 and 6.1.1.4'
I I -0.4742 1.8119 'International Tables Vol C Tables 4.2.6.8 and 6.1.1.4'
Bi Bi -4.1077 10.2566 'International Tables Vol C Tables 4.2.6.8 and 6.1.1.4'

loop_
_geom_angle_atom_site_label_1
_geom_angle_atom_site_label_2
_geom_angle_atom_site_label_3
_geom_angle_site_symmetry_3
_geom_angle
_geom_angle_publ_flag
N2 Bi1 N1 . 66.72(10) ?
N2 Bi1 I1 . 85.92(7) ?
N1 Bi1 I1 . 91.70(7) ?
N2 Bi1 I2 . 91.63(8) ?
N1 Bi1 I2 . 155.93(7) yes
I1 Bi1 I2 . 97.331(9) ?
N2 Bi1 I3 . 163.84(8) yes
N1 Bi1 I3 . 97.34(7) ?
I1 Bi1 I3 . 92.172(9) ?
I2 Bi1 I3 . 104.527(9) ?
N2 Bi1 I3 3_666 84.89(7) ?
N1 Bi1 I3 3_666 77.53(7) ?
I1 Bi1 I3 3_666 167.973(10) yes
I2 Bi1 I3 3_666 90.684(9) yes
I3 Bi1 I3 3_666 94.487(8) yes
Bi1 I3 Bi1 3_666 85.512(8) yes
N1 C1 C2 . 122.3(4) ?
N1 C1 H1 . 118.9 ?
C2 C1 H1 . 118.9 ?
C3 C2 C1 . 119.6(4) ?
C3 C2 H2 . 120.2 ?
C1 C2 H2 . 120.2 ?
C2 C3 C4 . 119.5(4) ?
C2 C3 H3 . 120.2 ?
C4 C3 H3 . 120.2 ?
C3 C4 C12 . 117.3(4) ?
C3 C4 C5 . 122.8(4) ?
C12 C4 C5 . 119.9(4) ?
C6 C5 C4 . 120.8(4) ?
C6 C5 H5 . 119.6 ?
C4 C5 H5 . 119.6 ?
C5 C6 C7 . 121.0(4) ?
C5 C6 H6 . 119.5 ?
C7 C6 H6 . 119.5 ?
C8 C7 C11 . 118.1(4) ?
C8 C7 C6 . 122.1(4) ?
C11 C7 C6 . 119.8(4) ?
C9 C8 C7 . 119.6(4) ?
C9 C8 H8 . 120.2 ?
C7 C8 H8 . 120.2 ?
C8 C9 C10 . 119.2(4) ?
C8 C9 H9 . 120.4 ?
C10 C9 H9 . 120.4 ?
N2 C10 C9 . 122.3(4) ?
N2 C10 H10 . 118.9 ?
C9 C10 H10 . 118.9 ?
N2 C11 C7 . 121.3(3) ?
N2 C11 C12 . 119.4(3) ?
C7 C11 C12 . 119.3(3) ?
N1 C12 C4 . 122.5(4) ?
N1 C12 C11 . 118.3(3) ?
C4 C12 C11 . 119.2(4) ?
C1 N1 C12 . 118.7(4) ?
C1 N1 Bi1 . 124.4(3) ?
C12 N1 Bi1 . 116.2(2) ?
C10 N2 C11 . 119.5(3) ?
C10 N2 Bi1 . 121.9(3) ?
C11 N2 Bi1 . 118.4(2) ?

loop_
_geom_bond_atom_site_label_1
_geom_bond_atom_site_label_2
_geom_bond_site_symmetry_2
_geom_bond_distance
_geom_bond_publ_flag
Bi1 N2 . 2.461(3) yes
Bi1 N1 . 2.543(3) yes
Bi1 I1 . 2.8810(3) yes
Bi1 I2 . 2.9456(3) yes
Bi1 I3 . 3.1789(3) yes
Bi1 I3 3_666 3.3015(3) yes
I3 Bi1 3_666 3.3015(3) ?
C1 N1 . 1.333(5) ?
C1 C2 . 1.390(6) ?
C1 H1 . 0.9500 ?
C2 C3 . 1.375(7) ?
C2 H2 . 0.9500 ?
C3 C4 . 1.403(6) ?
C3 H3 . 0.9500 ?
C4 C12 . 1.408(5) ?
C4 C5 . 1.441(6) ?
C5 C6 . 1.341(6) ?
C5 H5 . 0.9500 ?
C6 C7 . 1.439(6) ?
C6 H6 . 0.9500 ?
C7 C8 . 1.405(6) ?
C7 C11 . 1.406(5) ?
C8 C9 . 1.371(6) ?
C8 H8 . 0.9500 ?
C9 C10 . 1.393(5) ?
C9 H9 . 0.9500 ?
C10 N2 . 1.333(5) ?
C10 H10 . 0.9500 ?
C11 N2 . 1.357(5) ?
C11 C12 . 1.443(5) ?
C12 N1 . 1.356(5) ?

loop_
_geom_hbond_atom_site_label_D
_geom_hbond_atom_site_label_H
_geom_hbond_atom_site_label_A
_geom_hbond_site_symmetry_A
_geom_hbond_distance_DH
_geom_hbond_distance_HA
_geom_hbond_distance_DA
_geom_hbond_angle_DHA
_geom_hbond_publ_flag
C6 H6 I2 1_545 0.95 2.98 3.787(3) 143 yes

loop_
_geom_torsion_atom_site_label_1
_geom_torsion_atom_site_label_2
_geom_torsion_atom_site_label_3
_geom_torsion_atom_site_label_4
_geom_torsion_site_symmetry_1
_geom_torsion_site_symmetry_4
_geom_torsion
N2 Bi1 I3 Bi1 . 3_666 87.1(3)
N1 Bi1 I3 Bi1 . 3_666 77.98(7)
I1 Bi1 I3 Bi1 . 3_666 169.977(9)
I2 Bi1 I3 Bi1 . 3_666 -91.875(9)
I3 Bi1 I3 Bi1 3_666 3_666 0.0
N1 C1 C2 C3 . . 0.4(7)
C1 C2 C3 C4 . . 0.6(6)
C2 C3 C4 C12 . . -0.9(6)
C2 C3 C4 C5 . . 179.7(4)
C3 C4 C5 C6 . . 179.0(4)
C12 C4 C5 C6 . . -0.3(6)
C4 C5 C6 C7 . . -0.2(6)
C5 C6 C7 C8 . . -177.6(4)
C5 C6 C7 C11 . . 1.6(6)
C11 C7 C8 C9 . . -0.6(6)
C6 C7 C8 C9 . . 178.6(4)
C7 C8 C9 C10 . . 2.1(6)
C8 C9 C10 N2 . . -1.2(6)
C8 C7 C11 N2 . . -1.8(5)
C6 C7 C11 N2 . . 178.9(4)
C8 C7 C11 C12 . . 176.8(3)
C6 C7 C11 C12 . . -2.5(5)
C3 C4 C12 N1 . . 0.1(6)
C5 C4 C12 N1 . . 179.6(4)
C3 C4 C12 C11 . . -179.9(4)
C5 C4 C12 C11 . . -0.5(6)
N2 C11 C12 N1 . . 0.5(5)
C7 C11 C12 N1 . . -178.2(3)
N2 C11 C12 C4 . . -179.4(3)
C7 C11 C12 C4 . . 1.9(5)
C2 C1 N1 C12 . . -1.2(6)
C2 C1 N1 Bi1 . . -171.7(3)
C4 C12 N1 C1 . . 0.9(6)
C11 C12 N1 C1 . . -179.1(3)
C4 C12 N1 Bi1 . . 172.2(3)
C11 C12 N1 Bi1 . . -7.8(4)
N2 Bi1 N1 C1 . . 178.8(3)
I1 Bi1 N1 C1 . . -96.4(3)
I2 Bi1 N1 C1 . . 151.3(2)
I3 Bi1 N1 C1 . . -4.0(3)
I3 Bi1 N1 C1 3_666 . 89.0(3)
N2 Bi1 N1 C12 . . 8.0(3)
I1 Bi1 N1 C12 . . 92.9(3)
I2 Bi1 N1 C12 . . -19.4(4)
I3 Bi1 N1 C12 . . -174.7(3)
I3 Bi1 N1 C12 3_666 . -81.7(3)
C9 C10 N2 C11 . . -1.2(6)
C9 C10 N2 Bi1 . . 175.3(3)
C7 C11 N2 C10 . . 2.7(5)
C12 C11 N2 C10 . . -175.9(3)
C7 C11 N2 Bi1 . . -173.9(3)
C12 C11 N2 Bi1 . . 7.5(4)
N1 Bi1 N2 C10 . . 175.6(3)
I1 Bi1 N2 C10 . . 81.9(3)
I2 Bi1 N2 C10 . . -15.3(3)
I3 Bi1 N2 C10 . . 165.7(2)
I3 Bi1 N2 C10 3_666 . -105.8(3)
N1 Bi1 N2 C11 . . -7.9(3)
I1 Bi1 N2 C11 . . -101.5(3)
I2 Bi1 N2 C11 . . 161.2(3)
I3 Bi1 N2 C11 . . -17.8(5)
I3 Bi1 N2 C11 3_666 . 70.7(3)
